data_9005459
loop_
_publ_author_name
'Smyth, J. R.'
'Jacobsen, S. D.'
'Swope, R. J.'
'Angel, R. J.'
'Arlt, T.'
'Domanik, K.'
'Holloway, J. R.'

_publ_section_title
;Crystal structures and compressibilities of synthetic 2M_1 and 3T phengite
 micas Sample: synthetic 3T
;
_journal_name_full 'European Journal of Mineralogy'
_journal_page_first 955
_journal_page_last 963
_journal_volume 12
_journal_year 2000
_chemical_formula_sum 'Al0.998 F0.8 Fe0.026 H1.2 K Mg0.5 O11.2 Si3.808'
_chemical_name_mineral Phengite
_space_group_IT_number 151
_symmetry_space_group_name_Hall 'P 31 2 (0 0 4)'
_symmetry_space_group_name_H-M 'P 31 1 2'
_cell_angle_alpha 90
_cell_angle_beta 90
_cell_angle_gamma 120
_cell_formula_units_Z 3
_cell_length_a 5.2110
_cell_length_b 5.2110
_cell_length_c 29.689
_cell_volume 698.182
_database_code_amcsd 0006845
_exptl_crystal_density_diffrn 2.727
_cod_original_cell_volume 698.181
_cod_original_formula_sum 'K Al.998 Mg.5 Fe.026 Si3.808 O11.2 F.8 H1.2'
_cod_database_code 9005459

loop_
_space_group_symop_operation_xyz
x,y,z
-x+y,y,1/3-z
-y,x-y,1/3+z
-y,-x,2/3-z
-x+y,-x,2/3+z
x,x-y,-z

loop_
_atom_site_aniso_label
_atom_site_aniso_U_11
_atom_site_aniso_U_22
_atom_site_aniso_U_33
_atom_site_aniso_U_12
_atom_site_aniso_U_13
_atom_site_aniso_U_23
K 0.02800 0.03800 0.04130 0.01910 -0.00180 0.00000
AlM2 0.01220 0.01220 0.01280 0.00610 0.00000 -0.00060
MgM2 0.01220 0.01220 0.01280 0.00610 0.00000 -0.00060
FeM2 0.01220 0.01220 0.01280 0.00610 0.00000 -0.00060
AlM3 0.01500 0.01310 0.02500 0.00750 0.00000 0.00100
MgM3 0.01500 0.01310 0.02500 0.00750 0.00000 0.00100
FeM3 0.01500 0.01310 0.02500 0.00750 0.00000 0.00100
SiT1 0.01820 0.02190 0.00690 0.01060 -0.00120 0.00050
AlT1 0.01820 0.02190 0.00690 0.01060 -0.00120 0.00050
SiT2 0.00140 0.00140 0.02900 -0.00110 -0.00110 -0.00090
AlT2 0.00140 0.00140 0.02900 -0.00110 -0.00110 -0.00090
O1 0.00800 0.00800 0.02200 -0.00400 0.00100 0.00100
O2 0.01800 0.01100 0.01800 -0.00100 0.00000 0.00500
O3 0.01600 0.02800 0.02600 0.01600 -0.00200 -0.00300
O4 0.01500 0.01500 0.02100 -0.01100 0.00100 0.00100
O5 0.04200 0.03000 0.02100 0.03200 -0.00200 -0.00100
O-h6 0.03200 0.02900 0.02300 0.02200 -0.00200 -0.00300
F6 0.03200 0.02900 0.02300 0.02200 -0.00200 -0.00300

loop_
_atom_site_label
_atom_site_fract_x
_atom_site_fract_y
_atom_site_fract_z
_atom_site_occupancy
_atom_site_U_iso_or_equiv
_atom_site_type_symbol
_atom_site_attached_hydrogens
K 0.12390 0.24770 0.16667 1.00000 0.03470 K 0
AlM2 -0.19750 -0.09875 0.00000 0.40300 0.01240 Al 0
MgM2 -0.19750 -0.09875 0.00000 0.25000 0.01240 Mg 0
FeM2 -0.19750 -0.09875 0.00000 0.01300 0.01240 Fe 0
AlM3 0.45500 0.22750 0.00000 0.40300 0.01750 Al 0
MgM3 0.45500 0.22750 0.00000 0.25000 0.01750 Mg 0
FeM3 0.45500 0.22750 0.00000 0.01300 0.01750 Fe 0
SiT1 0.79000 0.58150 0.09030 0.95200 0.01590 Si 0
AlT1 0.79000 0.58150 0.09030 0.04800 0.01590 Al 0
SiT2 0.47140 0.92210 0.09000 0.95200 0.01150 Si 0
AlT2 0.47140 0.92210 0.09000 0.04800 0.01150 Al 0
O1 0.75640 0.56980 0.03610 1.00000 0.01600 O 0
O2 0.49730 0.92670 0.03670 1.00000 0.01900 O 0
O3 0.64110 0.75680 0.11290 1.00000 0.02100 O 0
O4 0.12730 0.73500 0.10920 1.00000 0.01700 O 0
O5 0.61600 0.25200 0.11240 1.00000 0.02500 O 0
O-h6 0.13300 0.19800 0.03630 0.60000 0.02400 O 0
F6 0.13300 0.19800 0.03630 0.40000 0.02400 F 0
H 0.07600 0.28000 0.03900 0.60000 0.03000 H 0

loop_
_cod_changelog_entry_id
_cod_changelog_entry_author
_cod_changelog_entry_date
_cod_changelog_entry_text
1
;cod-tools version 3.8.0
Id: cif_guess_AMCSD_atom_types 9581 2023-05-17 12:35:41Z saulius
;
2023-05-18T08:41:30+03:00
;Derived atom types and hydrogen counts
from atom names that follow the AMCSD naming convention
(Wat == water, O-H == hydroxyl).
;
2
;cod-tools version 3.10.1
Id: cif_fix_AMCSD_aniso_labels 10200 2024-08-01 14:09:44Z saulius
;
2024-08-02T12:20:55+03:00
;Changed the following '_atom_site_aniso_label' values:
'Oh6' -> 'O-h6'
;

loop_
_cod_related_entry_id
_cod_related_entry_database
_cod_related_entry_code
1 AMCSD 0006845
